data_2021825
loop_
_publ_author_name
'Zhang, Yan'
'Li, Mei'
'Li, Shi-Li'
'Zhang, Xian-Ming'

_publ_section_title
;
 The photochromic behaviour of two viologen salts modulated by the
 distances between the halide anions and the cationic N atoms of viologen
;
_journal_coeditor_code LF3103
_journal_issue 12
_journal_name_full 'Acta Crystallographica Section C'
_journal_page_first
;
;
_journal_paper_doi 10.1107/S2053229619015225
_journal_volume 75
_journal_year 2019
_chemical_formula_iupac 'C18 H14 N3 +, Br -'
_chemical_formula_moiety 'C18 H14 N3 +, Br -'
_chemical_formula_sum 'C18 H14 Br N3'
_chemical_formula_weight 352.23
_chemical_name_systematic
;
1-(2-Cyanobenzyl)-4,4'-bipyridin-1-ium bromide
;
_space_group_crystal_system monoclinic
_space_group_IT_number 14
_space_group_name_Hall '-P 2ybc'
_space_group_name_H-M_alt 'P 1 21/c 1'
_atom_sites_solution_hydrogens geom
_audit_creation_method
;
Olex2 1.2
(compiled 2015.09.30 svn.r3233 for OlexSys, GUI svn.r5103)
;
_cell_angle_alpha 90
_cell_angle_beta 97.849(4)
_cell_angle_gamma 90
_cell_formula_units_Z 4
_cell_length_a 8.2921(3)
_cell_length_b 18.9430(10)
_cell_length_c 10.2348(4)
_cell_measurement_reflns_used 2557
_cell_measurement_temperature 293(2)
_cell_measurement_theta_max 72.9270
_cell_measurement_theta_min 7.9830
_cell_volume 1592.59(12)
_computing_cell_refinement
;
CrysAlis PRO (Rigaku OD, 2015)
;
_computing_data_collection
;
CrysAlis PRO (Rigaku OD, 2015)
;
_computing_data_reduction
;
CrysAlis PRO (Rigaku OD, 2015)
;
_computing_molecular_graphics
;
<i>OLEX2</i> (Dolomanov <i>et al.</i>,  2009)
;
_computing_publication_material
;
<i>OLEX2</i> (Dolomanov <i>et al.</i>,  2009)
;
_computing_structure_refinement
;
SHELXL2013 (Sheldrick, 2015)
;
_computing_structure_solution
;
SHELXS97 (Sheldrick, 2008)
;
_diffrn_ambient_temperature 293(2)
_diffrn_detector 'CCD plate'
_diffrn_detector_area_resol_mean 16.0710
_diffrn_measured_fraction_theta_full 1.000
_diffrn_measured_fraction_theta_max 0.998
_diffrn_measurement_device 'four-circle diffractometer'
_diffrn_measurement_device_type 'Rigaku Xcalibur Eos Gemini'
_diffrn_measurement_method '\w scans'
_diffrn_radiation_monochromator graphite
_diffrn_radiation_probe x-ray
_diffrn_radiation_type CuK\a
_diffrn_radiation_wavelength 1.54184
_diffrn_reflns_av_R_equivalents 0.0368
_diffrn_reflns_av_unetI/netI 0.0352
_diffrn_reflns_limit_h_max 10
_diffrn_reflns_limit_h_min -7
_diffrn_reflns_limit_k_max 23
_diffrn_reflns_limit_k_min -23
_diffrn_reflns_limit_l_max 12
_diffrn_reflns_limit_l_min -12
_diffrn_reflns_number 9143
_diffrn_reflns_theta_full 67.684
_diffrn_reflns_theta_max 73.126
_diffrn_reflns_theta_min 4.669
_diffrn_source 'fine-focus sealed X-ray tube'
_exptl_absorpt_coefficient_mu 3.503
_exptl_absorpt_correction_T_max 1.00000
_exptl_absorpt_correction_T_min 0.37644
_exptl_absorpt_correction_type multi-scan
_exptl_absorpt_process_details
;
(CrysAlis PRO; Rigaku OD, 2015)
;
_exptl_crystal_colour green
_exptl_crystal_density_diffrn 1.469
_exptl_crystal_description block
_exptl_crystal_F_000 712
_exptl_crystal_size_max 0.52
_exptl_crystal_size_mid 0.43
_exptl_crystal_size_min 0.27
_refine_diff_density_max 0.295
_refine_diff_density_min -0.780
_refine_ls_extinction_method none
_refine_ls_goodness_of_fit_ref 1.071
_refine_ls_hydrogen_treatment constr
_refine_ls_matrix_type full
_refine_ls_number_parameters 199
_refine_ls_number_reflns 3193
_refine_ls_number_restraints 0
_refine_ls_restrained_S_all 1.071
_refine_ls_R_factor_all 0.0555
_refine_ls_R_factor_gt 0.0436
_refine_ls_shift/su_max 0.001
_refine_ls_shift/su_mean 0.000
_refine_ls_structure_factor_coef Fsqd
_refine_ls_weighting_details
;
w=1/[\s^2^(Fo^2^)+(0.0601P)^2^+0.3099P] where P=(Fo^2^+2Fc^2^)/3
;
_refine_ls_weighting_scheme calc
_refine_ls_wR_factor_gt 0.1075
_refine_ls_wR_factor_ref 0.1170
_reflns_number_gt 2560
_reflns_number_total 3193
_reflns_threshold_expression 'I > 2\s(I)'
_cod_data_source_file lf3103sup1.cif
_cod_data_source_block 2
_cod_original_sg_symbol_H-M 'P 21/c'
_cod_database_code 2021825
_shelx_space_group_comment
;
The symmetry employed for this shelxl refinement is uniquely defined
by the following loop, which should always be used as a source of
symmetry information in preference to the above space-group names.
They are only intended as comments.
;
_shelxl_version_number 20.13

loop_
_space_group_symop_operation_xyz
'x, y, z'
'-x, y+1/2, -z+1/2'
'-x, -y, -z'
'x, -y-1/2, z-1/2'

loop_
_atom_site_type_symbol
_atom_site_label
_atom_site_fract_x
_atom_site_fract_y
_atom_site_fract_z
_atom_site_U_iso_or_equiv
_atom_site_adp_type
_atom_site_calc_flag
_atom_site_occupancy
Br Br1 0.45832(4) 0.35139(2) 0.68924(3) 0.05344(14) Uani d 1
N N2 0.5529(3) 0.34953(14) 0.2934(2) 0.0423(6) Uani d 1
C C17 0.9365(4) 0.33828(19) 0.4365(3) 0.0509(8) Uani d 1
C C12 0.8213(4) 0.29204(17) 0.3715(3) 0.0447(7) Uani d 1
C C6 0.3713(3) 0.44024(16) 0.1190(3) 0.0419(6) Uani d 1
C C3 0.2730(4) 0.48833(17) 0.0251(3) 0.0453(7) Uani d 1
C C8 0.5356(5) 0.3366(2) 0.1648(3) 0.0602(9) Uani d 1
H H8 0.5847 0.2969 0.1340 0.072 Uiso calc 1
C C11 0.6421(4) 0.29785(18) 0.3869(3) 0.0453(7) Uani d 1
H H11A 0.5917 0.2518 0.3724 0.054 Uiso calc 1
H H11B 0.6325 0.3121 0.4765 0.054 Uiso calc 1
C C7 0.4459(5) 0.3810(2) 0.0764(3) 0.0592(9) Uani d 1
H H7 0.4353 0.3709 -0.0133 0.071 Uiso calc 1
N N3 0.8436(5) 0.4412(2) 0.5720(4) 0.0883(12) Uani d 1
C C13 0.8740(4) 0.2382(2) 0.2960(3) 0.0555(8) Uani d 1
H H13 0.7985 0.2073 0.2515 0.067 Uiso calc 1
N N1 0.0861(4) 0.57836(19) -0.1544(3) 0.0685(8) Uani d 1
C C9 0.4842(4) 0.4071(2) 0.3388(3) 0.0536(8) Uani d 1
H H9 0.4978 0.4161 0.4290 0.064 Uiso calc 1
C C15 1.1509(4) 0.2755(2) 0.3524(4) 0.0717(11) Uani d 1
H H15 1.2610 0.2697 0.3463 0.086 Uiso calc 1
C C18 0.8850(4) 0.3956(2) 0.5128(3) 0.0617(9) Uani d 1
C C16 1.1014(4) 0.3294(2) 0.4275(4) 0.0657(10) Uani d 1
H H16 1.1778 0.3599 0.4722 0.079 Uiso calc 1
C C10 0.3943(4) 0.4528(2) 0.2542(3) 0.0564(8) Uani d 1
H H10 0.3482 0.4925 0.2875 0.068 Uiso calc 1
C C14 1.0389(4) 0.2300(2) 0.2861(4) 0.0681(10) Uani d 1
H H14 1.0731 0.1939 0.2348 0.082 Uiso calc 1
C C4 0.2058(5) 0.5504(2) 0.0658(3) 0.0611(9) Uani d 1
H H4 0.2228 0.5638 0.1541 0.073 Uiso calc 1
C C5 0.1136(5) 0.5918(2) -0.0268(4) 0.0718(11) Uani d 1
H H5 0.0672 0.6324 0.0030 0.086 Uiso calc 1
C C2 0.2429(5) 0.4731(2) -0.1081(3) 0.0599(9) Uani d 1
H H2 0.2849 0.4323 -0.1411 0.072 Uiso calc 1
C C1 0.1499(5) 0.5190(2) -0.1917(4) 0.0680(10) Uani d 1
H H1 0.1307 0.5073 -0.2807 0.082 Uiso calc 1

loop_
_atom_site_aniso_label
_atom_site_aniso_U_11
_atom_site_aniso_U_22
_atom_site_aniso_U_33
_atom_site_aniso_U_12
_atom_site_aniso_U_13
_atom_site_aniso_U_23
Br1 0.0498(2) 0.0680(3) 0.0429(2) 0.00547(15) 0.00765(14) -0.00177(14)
N2 0.0367(12) 0.0526(15) 0.0379(13) -0.0027(10) 0.0065(10) -0.0019(10)
C17 0.0445(16) 0.073(2) 0.0349(15) -0.0039(14) 0.0029(12) 0.0026(14)
C12 0.0424(14) 0.0563(18) 0.0354(14) 0.0001(13) 0.0056(11) 0.0041(12)
C6 0.0391(13) 0.0493(17) 0.0382(14) -0.0062(12) 0.0082(11) -0.0039(12)
C3 0.0422(15) 0.0556(18) 0.0398(15) -0.0049(13) 0.0114(12) -0.0002(13)
C8 0.077(2) 0.062(2) 0.0412(17) 0.0163(18) 0.0065(16) -0.0106(15)
C11 0.0424(15) 0.0549(18) 0.0387(15) -0.0034(13) 0.0054(12) 0.0027(13)
C7 0.076(2) 0.063(2) 0.0370(17) 0.0102(18) 0.0031(15) -0.0075(15)
N3 0.076(2) 0.106(3) 0.085(3) -0.017(2) 0.0183(19) -0.039(2)
C13 0.0475(16) 0.062(2) 0.0560(19) 0.0022(15) 0.0049(14) -0.0036(16)
N1 0.071(2) 0.072(2) 0.0610(19) 0.0026(16) 0.0025(15) 0.0139(16)
C9 0.0580(18) 0.066(2) 0.0379(16) 0.0053(16) 0.0092(13) -0.0094(14)
C15 0.0382(16) 0.104(3) 0.074(3) 0.0042(19) 0.0105(16) 0.003(2)
C18 0.0545(19) 0.083(3) 0.0473(19) -0.0161(18) 0.0062(15) -0.0125(18)
C16 0.0419(17) 0.096(3) 0.057(2) -0.0083(17) -0.0020(15) -0.0014(19)
C10 0.064(2) 0.063(2) 0.0431(17) 0.0152(16) 0.0078(14) -0.0074(15)
C14 0.057(2) 0.081(3) 0.069(2) 0.0176(18) 0.0170(17) -0.0013(19)
C4 0.076(2) 0.059(2) 0.0476(18) 0.0078(18) 0.0058(16) -0.0043(15)
C5 0.084(3) 0.067(3) 0.063(2) 0.015(2) 0.003(2) 0.0033(19)
C2 0.067(2) 0.066(2) 0.0455(18) 0.0062(17) 0.0048(15) -0.0044(15)
C1 0.077(3) 0.083(3) 0.0412(19) 0.000(2) -0.0001(17) 0.0038(17)

loop_
_atom_type_symbol
_atom_type_description
_atom_type_scat_dispersion_real
_atom_type_scat_dispersion_imag
_atom_type_scat_source
C C 0.0181 0.0091 'International Tables Vol C Tables 4.2.6.8 and 6.1.1.4'
H H 0.0000 0.0000 'International Tables Vol C Tables 4.2.6.8 and 6.1.1.4'
Br Br -0.6763 1.2805 'International Tables Vol C Tables 4.2.6.8 and 6.1.1.4'
N N 0.0311 0.0180 'International Tables Vol C Tables 4.2.6.8 and 6.1.1.4'

loop_
_geom_angle_atom_site_label_1
_geom_angle_atom_site_label_2
_geom_angle_atom_site_label_3
_geom_angle
C8 N2 C11 119.4(3)
C8 N2 C9 120.0(3)
C9 N2 C11 120.5(3)
C12 C17 C18 119.9(3)
C16 C17 C12 120.4(3)
C16 C17 C18 119.6(3)
C17 C12 C11 121.3(3)
C13 C12 C17 118.7(3)
C13 C12 C11 119.9(3)
C7 C6 C3 121.6(3)
C7 C6 C10 116.5(3)
C10 C6 C3 121.9(3)
C4 C3 C6 122.1(3)
C2 C3 C6 121.3(3)
C2 C3 C4 116.5(3)
N2 C8 H8 119.5
N2 C8 C7 120.9(3)
C7 C8 H8 119.5
N2 C11 C12 112.8(2)
N2 C11 H11A 109.0
N2 C11 H11B 109.0
C12 C11 H11A 109.0
C12 C11 H11B 109.0
H11A C11 H11B 107.8
C6 C7 H7 119.5
C8 C7 C6 121.0(3)
C8 C7 H7 119.5
C12 C13 H13 119.7
C12 C13 C14 120.6(3)
C14 C13 H13 119.7
C5 N1 C1 115.4(3)
N2 C9 H9 119.5
N2 C9 C10 121.0(3)
C10 C9 H9 119.5
C16 C15 H15 119.7
C16 C15 C14 120.6(3)
C14 C15 H15 119.7
N3 C18 C17 179.3(5)
C17 C16 H16 120.1
C15 C16 C17 119.8(4)
C15 C16 H16 120.1
C6 C10 H10 119.7
C9 C10 C6 120.6(3)
C9 C10 H10 119.7
C13 C14 H14 120.1
C15 C14 C13 119.8(4)
C15 C14 H14 120.1
C3 C4 H4 120.6
C5 C4 C3 118.9(3)
C5 C4 H4 120.6
N1 C5 C4 125.1(4)
N1 C5 H5 117.4
C4 C5 H5 117.4
C3 C2 H2 120.3
C1 C2 C3 119.4(4)
C1 C2 H2 120.3
N1 C1 C2 124.7(4)
N1 C1 H1 117.6
C2 C1 H1 117.6

loop_
_geom_bond_atom_site_label_1
_geom_bond_atom_site_label_2
_geom_bond_distance
N2 C8 1.327(4)
N2 C11 1.493(4)
N2 C9 1.342(4)
C17 C12 1.396(4)
C17 C18 1.436(5)
C17 C16 1.393(5)
C12 C11 1.519(4)
C12 C13 1.386(5)
C6 C3 1.484(4)
C6 C7 1.381(5)
C6 C10 1.392(4)
C3 C4 1.389(5)
C3 C2 1.382(4)
C8 H8 0.9300
C8 C7 1.377(5)
C11 H11A 0.9700
C11 H11B 0.9700
C7 H7 0.9300
N3 C18 1.135(5)
C13 H13 0.9300
C13 C14 1.394(5)
N1 C5 1.320(5)
N1 C1 1.321(5)
C9 H9 0.9300
C9 C10 1.370(5)
C15 H15 0.9300
C15 C16 1.374(6)
C15 C14 1.376(6)
C16 H16 0.9300
C10 H10 0.9300
C14 H14 0.9300
C4 H4 0.9300
C4 C5 1.379(5)
C5 H5 0.9300
C2 H2 0.9300
C2 C1 1.379(5)
C1 H1 0.9300

loop_
_geom_hbond_atom_site_label_D
_geom_hbond_atom_site_label_H
_geom_hbond_atom_site_label_A
_geom_hbond_site_symmetry_A
_geom_hbond_distance_DH
_geom_hbond_distance_HA
_geom_hbond_distance_DA
_geom_hbond_angle_DHA
_geom_hbond_publ_flag
C2 H2 Br1 1_554 0.93 2.85 3.718(4) 156 yes
C10 H10 N3 3_666 0.93 2.61 3.471(5) 155 yes
C11 H11A Br1 4_565 0.97 2.83 3.683(3) 148 yes
C11 H11B Br1 . 0.97 2.87 3.770(3) 155 yes

loop_
_geom_torsion_atom_site_label_1
_geom_torsion_atom_site_label_2
_geom_torsion_atom_site_label_3
_geom_torsion_atom_site_label_4
_geom_torsion
N2 C8 C7 C6 0.0(6)
N2 C9 C10 C6 0.4(6)
C17 C12 C11 N2 85.6(3)
C17 C12 C13 C14 0.6(5)
C12 C17 C16 C15 1.1(6)
C12 C13 C14 C15 0.3(6)
C6 C3 C4 C5 -178.9(3)
C6 C3 C2 C1 179.5(3)
C3 C6 C7 C8 -179.5(3)
C3 C6 C10 C9 179.3(3)
C3 C4 C5 N1 -1.8(7)
C3 C2 C1 N1 0.5(7)
C8 N2 C11 C12 65.6(4)
C8 N2 C9 C10 0.7(5)
C11 N2 C8 C7 176.1(3)
C11 N2 C9 C10 -176.3(3)
C11 C12 C13 C14 -176.8(3)
C7 C6 C3 C4 -175.9(3)
C7 C6 C3 C2 4.5(5)
C7 C6 C10 C9 -1.2(5)
C13 C12 C11 N2 -97.1(4)
C9 N2 C8 C7 -0.9(6)
C9 N2 C11 C12 -117.4(3)
C18 C17 C12 C11 -4.1(5)
C18 C17 C12 C13 178.5(3)
C18 C17 C16 C15 -178.7(4)
C16 C17 C12 C11 176.0(3)
C16 C17 C12 C13 -1.3(5)
C16 C15 C14 C13 -0.6(6)
C10 C6 C3 C4 3.5(5)
C10 C6 C3 C2 -176.1(3)
C10 C6 C7 C8 1.0(6)
C14 C15 C16 C17 -0.2(6)
C4 C3 C2 C1 -0.1(5)
C5 N1 C1 C2 -1.5(7)
C2 C3 C4 C5 0.7(5)
C1 N1 C5 C4 2.2(7)

_cod_database_fobs_code 2021825
